data_4339620
loop_
_publ_author_name
'Ghosh, Sanjib'
'Roehm, Brian'
'Begum, Rowshan Ara'
'Kut, Jerry'
'Hossain, Md Alamgir'
'Day, Victor W.'
'Bowman-James, Kristin'

_publ_section_title
;
 Versatile host for metallo anions and cations.
;
_journal_issue 23
_journal_name_full 'Inorganic chemistry'
_journal_page_first 9519
_journal_page_last 9521
_journal_paper_doi 10.1021/ic701371f
_journal_volume 46
_journal_year 2007
_chemical_formula_sum 'C24 H32 N8 Ni2 O6'
_chemical_formula_weight 646.00
_chemical_name_systematic
; 
 ? 
;
_space_group_IT_number 61
_symmetry_cell_setting orthorhombic
_symmetry_space_group_name_Hall '-P 2ac 2ab'
_symmetry_space_group_name_H-M 'P b c a'
_atom_sites_solution_hydrogens geom
_atom_sites_solution_primary direct
_atom_sites_solution_secondary difmap
_audit_creation_method SHELXL-97
_cell_angle_alpha 90.00
_cell_angle_beta 90.00
_cell_angle_gamma 90.00
_cell_formula_units_Z 8
_cell_length_a 17.6240(10)
_cell_length_b 14.7050(10)
_cell_length_c 19.7280(10)
_cell_measurement_reflns_used 5946
_cell_measurement_temperature 100(2)
_cell_measurement_theta_max 26.00
_cell_measurement_theta_min 2.36
_cell_volume 5112.7(5)
_computing_cell_refinement 'Bruker SAINT'
_computing_data_collection 'Bruker SMART'
_computing_data_reduction 'Bruker SAINT'
_computing_molecular_graphics 'Bruker SHELXTL'
_computing_publication_material 'Bruker SHELXTL'
_computing_structure_refinement 'Bruker SHELXTL'
_computing_structure_solution 'Bruker SHELXTL'
_diffrn_ambient_temperature 100(2)
_diffrn_measured_fraction_theta_full 0.999
_diffrn_measured_fraction_theta_max 0.999
_diffrn_measurement_device_type 'Bruker SMART APEX CCD area detector'
_diffrn_measurement_method '\w scans'
_diffrn_radiation_monochromator graphite
_diffrn_radiation_source 'fine-focus sealed tube'
_diffrn_radiation_type MoK\a
_diffrn_radiation_wavelength 0.71073
_diffrn_reflns_av_R_equivalents 0.0463
_diffrn_reflns_av_sigmaI/netI 0.0277
_diffrn_reflns_limit_h_max 24
_diffrn_reflns_limit_h_min -24
_diffrn_reflns_limit_k_max 20
_diffrn_reflns_limit_k_min -20
_diffrn_reflns_limit_l_max 27
_diffrn_reflns_limit_l_min -27
_diffrn_reflns_number 56285
_diffrn_reflns_theta_full 30.02
_diffrn_reflns_theta_max 30.02
_diffrn_reflns_theta_min 2.06
_diffrn_standards_decay_% 0.00
_diffrn_standards_number 0
_exptl_absorpt_coefficient_mu 1.532
_exptl_absorpt_correction_T_max 1.000
_exptl_absorpt_correction_T_min 0.726
_exptl_absorpt_correction_type multi-scan
_exptl_crystal_colour red
_exptl_crystal_density_diffrn 1.678
_exptl_crystal_density_method 'not measured'
_exptl_crystal_description plate
_exptl_crystal_F_000 2688
_exptl_crystal_size_max 0.28
_exptl_crystal_size_mid 0.18
_exptl_crystal_size_min 0.05
_refine_diff_density_max 1.841
_refine_diff_density_min -0.259
_refine_diff_density_rms 0.099
_refine_ls_extinction_method none
_refine_ls_goodness_of_fit_ref 1.037
_refine_ls_hydrogen_treatment mixed
_refine_ls_matrix_type full
_refine_ls_number_parameters 379
_refine_ls_number_reflns 7466
_refine_ls_number_restraints 0
_refine_ls_restrained_S_all 1.037
_refine_ls_R_factor_all 0.0467
_refine_ls_R_factor_gt 0.0357
_refine_ls_shift/su_max 0.001
_refine_ls_shift/su_mean 0.000
_refine_ls_structure_factor_coef Fsqd
_refine_ls_weighting_details 'calc w=1/[\s^2^(Fo^2^)+(0.0587P)^2^+1.9414P] where P=(Fo^2^+2Fc^2^)/3'
_refine_ls_weighting_scheme calc
_refine_ls_wR_factor_gt 0.0934
_refine_ls_wR_factor_ref 0.0976
_reflns_number_gt 6183
_reflns_number_total 7466
_reflns_threshold_expression >2sigma(I)
_cod_data_source_file ic701371f-file002.cif
_cod_data_source_block 04063f(3b)
_cod_depositor_comments
;
The following automatic conversions were performed:

'_symmetry_cell_setting' value 'Orthorhombic' changed to
'orthorhombic' according to
/usr/data/users/saulius/automatic-downloads/retrospective/ACS/lib/dictionaries/cif_core.dic
dictionary named 'cif_core.dic' version 2.4.2 from 2011-04-26.

Automatic conversion script
Id: cif_fix_values 2281 2013-09-26 08:29:07Z andrius 
;
_cod_original_sg_symbol_H-M Pbca
_cod_database_code 4339620

loop_
_symmetry_equiv_pos_as_xyz
'x, y, z'
'-x+1/2, -y, z+1/2'
'-x, y+1/2, -z+1/2'
'x+1/2, -y+1/2, -z'
'-x, -y, -z'
'x-1/2, y, -z-1/2'
'x, -y-1/2, z-1/2'
'-x-1/2, y-1/2, z'

loop_
_atom_site_label
_atom_site_type_symbol
_atom_site_fract_x
_atom_site_fract_y
_atom_site_fract_z
_atom_site_U_iso_or_equiv
_atom_site_adp_type
_atom_site_occupancy
_atom_site_symmetry_multiplicity
_atom_site_calc_flag
_atom_site_refinement_flags
Ni1 Ni 0.353648(13) 0.216000(16) 0.410681(12) 0.01333(7) Uani 1 1 d .
Ni2 Ni 0.266538(13) 0.427021(16) 0.441590(11) 0.01337(7) Uani 1 1 d .
O1 O 0.36173(8) 0.09746(10) 0.22981(7) 0.0210(3) Uani 1 1 d .
O2 O 0.16495(7) 0.21636(9) 0.52378(7) 0.0167(3) Uani 1 1 d .
O3 O 0.04524(7) 0.45685(10) 0.41002(7) 0.0197(3) Uani 1 1 d .
O4 O 0.41374(8) 0.39456(10) 0.28804(7) 0.0214(3) Uani 1 1 d .
N1 N 0.45912(8) 0.25022(11) 0.43312(8) 0.0143(3) Uani 1 1 d .
C2 C 0.50516(10) 0.24272(14) 0.36903(10) 0.0183(4) Uani 1 1 d .
H2A H 0.5592 0.2325 0.3806 0.022 Uiso 1 1 calc R
H2B H 0.5015 0.3002 0.3431 0.022 Uiso 1 1 calc R
C3 C 0.47633(11) 0.16428(15) 0.32573(10) 0.0218(4) Uani 1 1 d .
H3A H 0.4923 0.1718 0.2779 0.026 Uiso 1 1 calc R
H3B H 0.4959 0.1055 0.3428 0.026 Uiso 1 1 calc R
N4 N 0.39366(9) 0.16820(11) 0.33168(8) 0.0181(3) Uani 1 1 d .
C5 C 0.34666(10) 0.13298(13) 0.28576(10) 0.0170(3) Uani 1 1 d .
C6 C 0.26682(10) 0.13859(12) 0.31198(9) 0.0151(3) Uani 1 1 d .
N7 N 0.26482(8) 0.17421(10) 0.37430(8) 0.0136(3) Uani 1 1 d .
C8 C 0.20024(11) 0.10933(13) 0.28132(10) 0.0173(3) Uani 1 1 d .
H8 H 0.2008 0.0842 0.2369 0.021 Uiso 1 1 calc R
C9 C 0.13247(11) 0.11776(13) 0.31737(10) 0.0180(4) Uani 1 1 d .
H9 H 0.0861 0.0992 0.2971 0.022 Uiso 1 1 calc R
C10 C 0.13226(10) 0.15313(13) 0.38288(10) 0.0166(3) Uani 1 1 d .
H10 H 0.0865 0.1579 0.4080 0.020 Uiso 1 1 calc R
C11 C 0.20070(10) 0.18119(12) 0.41024(9) 0.0138(3) Uani 1 1 d .
C12 C 0.21530(10) 0.21786(12) 0.47988(9) 0.0136(3) Uani 1 1 d .
N13 N 0.28819(8) 0.24624(10) 0.48674(8) 0.0134(3) Uani 1 1 d .
C14 C 0.30745(10) 0.27703(12) 0.55537(9) 0.0143(3) Uani 1 1 d .
H14A H 0.3626 0.2899 0.5571 0.017 Uiso 1 1 calc R
H14B H 0.2971 0.2268 0.5875 0.017 Uiso 1 1 calc R
C15 C 0.26491(10) 0.36109(12) 0.57926(9) 0.0153(3) Uani 1 1 d .
H15A H 0.2098 0.3480 0.5773 0.018 Uiso 1 1 calc R
H15B H 0.2781 0.3721 0.6273 0.018 Uiso 1 1 calc R
N16 N 0.27973(8) 0.44701(10) 0.54016(8) 0.0141(3) Uani 1 1 d .
C17 C 0.21697(11) 0.51269(13) 0.55792(10) 0.0164(3) Uani 1 1 d .
H17A H 0.2303 0.5743 0.5416 0.020 Uiso 1 1 calc R
H17B H 0.2109 0.5154 0.6078 0.020 Uiso 1 1 calc R
C18 C 0.14321(10) 0.48249(13) 0.52572(10) 0.0173(4) Uani 1 1 d .
H18A H 0.1191 0.4338 0.5528 0.021 Uiso 1 1 calc R
H18B H 0.1074 0.5341 0.5218 0.021 Uiso 1 1 calc R
N19 N 0.16468(9) 0.44881(11) 0.45870(8) 0.0162(3) Uani 1 1 d .
C20 C 0.11464(10) 0.44109(12) 0.40822(9) 0.0160(3) Uani 1 1 d .
C21 C 0.15550(10) 0.41118(12) 0.34503(9) 0.0157(3) Uani 1 1 d .
N22 N 0.23087(9) 0.40856(10) 0.35516(8) 0.0147(3) Uani 1 1 d .
C23 C 0.12599(11) 0.38987(14) 0.28194(10) 0.0190(4) Uani 1 1 d .
H23 H 0.0728 0.3917 0.2740 0.023 Uiso 1 1 calc R
C24 C 0.17610(12) 0.36565(13) 0.23035(9) 0.0200(4) Uani 1 1 d .
H24 H 0.1570 0.3487 0.1871 0.024 Uiso 1 1 calc R
C25 C 0.25439(11) 0.36615(13) 0.24193(10) 0.0177(4) Uani 1 1 d .
H25 H 0.2891 0.3514 0.2067 0.021 Uiso 1 1 calc R
C26 C 0.28001(10) 0.38874(12) 0.30615(9) 0.0154(3) Uani 1 1 d .
C27 C 0.36039(10) 0.39797(13) 0.32988(9) 0.0158(3) Uani 1 1 d .
N28 N 0.36489(9) 0.41091(11) 0.39724(8) 0.0149(3) Uani 1 1 d .
C29 C 0.44239(10) 0.42243(13) 0.42302(10) 0.0161(3) Uani 1 1 d .
H29A H 0.4439 0.4772 0.4521 0.019 Uiso 1 1 calc R
H29B H 0.4768 0.4332 0.3842 0.019 Uiso 1 1 calc R
C30 C 0.47219(10) 0.34137(12) 0.46374(9) 0.0154(3) Uani 1 1 d .
H30A H 0.5275 0.3494 0.4705 0.018 Uiso 1 1 calc R
H30B H 0.4481 0.3424 0.5091 0.018 Uiso 1 1 calc R
C31 C 0.48691(10) 0.18061(13) 0.48261(10) 0.0178(4) Uani 1 1 d .
H31A H 0.5400 0.1931 0.4940 0.027 Uiso 1 1 calc R
H31B H 0.4829 0.1199 0.4624 0.027 Uiso 1 1 calc R
H31C H 0.4560 0.1832 0.5239 0.027 Uiso 1 1 calc R
C32 C 0.35173(10) 0.48867(13) 0.56469(10) 0.0175(4) Uani 1 1 d .
H32A H 0.3469 0.5034 0.6129 0.026 Uiso 1 1 calc R
H32B H 0.3620 0.5443 0.5390 0.026 Uiso 1 1 calc R
H32C H 0.3936 0.4456 0.5583 0.026 Uiso 1 1 calc R
O1W O 0.46294(9) 0.17780(14) 0.14175(8) 0.0328(4) Uani 1 1 d .
H1W1 H 0.4373(18) 0.155(2) 0.1660(16) 0.039 Uiso 1 1 d .
H1W2 H 0.4662(16) 0.254(2) 0.1605(15) 0.039 Uiso 1 1 d .
O2W O 0.42364(11) 0.37038(16) 0.15034(10) 0.0288(6) Uani 0.765(4) 1 d P
H2W2 H 0.4170 0.3806 0.1954 0.035 Uiso 0.76 1 d P
H2W1 H 0.4657 0.4000 0.1335 0.035 Uiso 0.76 1 d P
O2W' O 0.4095(4) 0.4781(5) 0.1682(3) 0.0273(18) Uani 0.235(4) 1 d P

loop_
_atom_site_aniso_label
_atom_site_aniso_U_11
_atom_site_aniso_U_22
_atom_site_aniso_U_33
_atom_site_aniso_U_23
_atom_site_aniso_U_13
_atom_site_aniso_U_12
Ni1 0.00806(11) 0.01714(12) 0.01480(11) -0.00161(8) 0.00043(8) -0.00094(8)
Ni2 0.01059(12) 0.01581(12) 0.01370(11) 0.00066(8) -0.00075(8) -0.00044(8)
O1 0.0211(7) 0.0251(7) 0.0168(6) -0.0042(5) 0.0022(5) -0.0030(6)
O2 0.0106(6) 0.0186(6) 0.0208(6) 0.0000(5) 0.0027(5) -0.0009(5)
O3 0.0110(6) 0.0253(7) 0.0228(7) 0.0002(5) -0.0022(5) 0.0001(5)
O4 0.0171(7) 0.0294(7) 0.0179(6) 0.0011(6) 0.0034(5) 0.0005(6)
N1 0.0093(7) 0.0172(7) 0.0163(7) -0.0006(6) 0.0002(5) -0.0007(6)
C2 0.0111(8) 0.0258(9) 0.0180(8) -0.0015(7) 0.0018(7) -0.0004(7)
C3 0.0124(8) 0.0306(11) 0.0223(9) -0.0082(8) 0.0041(7) -0.0011(7)
N4 0.0111(7) 0.0251(8) 0.0183(7) -0.0048(6) 0.0029(6) -0.0014(6)
C5 0.0156(8) 0.0171(8) 0.0182(8) 0.0008(7) 0.0011(7) -0.0012(7)
C6 0.0155(8) 0.0140(8) 0.0157(8) 0.0012(6) -0.0008(6) -0.0008(6)
N7 0.0095(7) 0.0147(7) 0.0166(7) 0.0007(6) -0.0011(5) -0.0006(5)
C8 0.0174(9) 0.0163(8) 0.0182(8) 0.0002(7) -0.0035(7) -0.0009(7)
C9 0.0135(8) 0.0172(9) 0.0232(9) 0.0015(7) -0.0051(7) -0.0022(7)
C10 0.0109(8) 0.0178(8) 0.0211(9) 0.0017(7) -0.0012(7) -0.0010(6)
C11 0.0114(8) 0.0136(8) 0.0163(8) 0.0017(6) -0.0007(6) 0.0002(6)
C12 0.0108(7) 0.0122(8) 0.0179(8) 0.0014(6) -0.0006(6) 0.0006(6)
N13 0.0092(6) 0.0151(7) 0.0160(7) 0.0002(6) -0.0002(5) -0.0010(5)
C14 0.0125(8) 0.0148(8) 0.0156(8) 0.0008(6) -0.0006(6) -0.0003(6)
C15 0.0156(8) 0.0148(8) 0.0155(8) 0.0013(6) 0.0009(6) -0.0014(6)
N16 0.0112(7) 0.0135(7) 0.0177(7) -0.0002(6) -0.0013(5) -0.0008(5)
C17 0.0152(8) 0.0150(8) 0.0191(9) -0.0012(6) 0.0001(7) 0.0021(6)
C18 0.0120(8) 0.0215(9) 0.0183(8) -0.0025(7) -0.0014(7) 0.0019(7)
N19 0.0111(7) 0.0209(8) 0.0167(7) -0.0001(6) -0.0008(6) 0.0003(6)
C20 0.0134(8) 0.0164(8) 0.0182(8) 0.0020(7) -0.0009(6) -0.0015(6)
C21 0.0141(8) 0.0163(8) 0.0168(8) 0.0027(6) -0.0021(7) -0.0019(6)
N22 0.0134(7) 0.0150(7) 0.0157(7) 0.0021(5) -0.0009(6) -0.0010(5)
C23 0.0156(8) 0.0221(9) 0.0192(9) 0.0015(7) -0.0048(7) -0.0021(7)
C24 0.0229(10) 0.0216(9) 0.0154(8) 0.0010(7) -0.0044(7) -0.0024(8)
C25 0.0190(9) 0.0180(9) 0.0160(8) 0.0005(7) -0.0011(7) -0.0010(7)
C26 0.0160(8) 0.0143(8) 0.0157(8) 0.0024(6) 0.0002(6) 0.0001(6)
C27 0.0158(8) 0.0143(8) 0.0173(8) 0.0018(6) -0.0001(7) -0.0001(6)
N28 0.0127(7) 0.0167(7) 0.0154(7) 0.0019(5) -0.0016(6) -0.0014(5)
C29 0.0117(8) 0.0188(9) 0.0178(8) 0.0011(7) -0.0012(6) -0.0028(6)
C30 0.0103(8) 0.0172(8) 0.0185(8) -0.0010(7) -0.0018(6) -0.0018(6)
C31 0.0123(8) 0.0205(9) 0.0206(9) 0.0015(7) -0.0006(7) 0.0007(7)
C32 0.0137(8) 0.0185(9) 0.0205(9) -0.0027(7) -0.0027(7) -0.0024(7)
O1W 0.0132(7) 0.0627(12) 0.0225(8) 0.0043(8) 0.0032(6) -0.0004(7)
O2W 0.0225(10) 0.0475(14) 0.0166(9) 0.0004(8) 0.0030(7) -0.0128(9)
O2W' 0.018(3) 0.039(4) 0.025(3) 0.008(3) 0.002(2) 0.000(3)

loop_
_atom_type_symbol
_atom_type_description
_atom_type_scat_dispersion_real
_atom_type_scat_dispersion_imag
_atom_type_scat_source
C C 0.0033 0.0016 'International Tables Vol C Tables 4.2.6.8 and 6.1.1.4'
H H 0.0000 0.0000 'International Tables Vol C Tables 4.2.6.8 and 6.1.1.4'
N N 0.0061 0.0033 'International Tables Vol C Tables 4.2.6.8 and 6.1.1.4'
O O 0.0106 0.0060 'International Tables Vol C Tables 4.2.6.8 and 6.1.1.4'
Ni Ni 0.3393 1.1124 'International Tables Vol C Tables 4.2.6.8 and 6.1.1.4'

loop_
_geom_angle_atom_site_label_1
_geom_angle_atom_site_label_2
_geom_angle_atom_site_label_3
_geom_angle
N7 Ni1 N4 82.41(7)
N7 Ni1 N13 82.63(7)
N4 Ni1 N13 164.48(7)
N7 Ni1 N1 168.22(7)
N4 Ni1 N1 85.81(7)
N13 Ni1 N1 109.09(6)
N22 Ni2 N19 82.14(7)
N22 Ni2 N28 82.54(7)
N19 Ni2 N28 163.77(7)
N22 Ni2 N16 166.73(7)
N19 Ni2 N16 84.79(7)
N28 Ni2 N16 110.68(6)
C30 N1 C31 107.50(14)
C30 N1 C2 108.86(14)
C31 N1 C2 108.73(14)
C30 N1 Ni1 117.77(11)
C31 N1 Ni1 106.24(11)
C2 N1 Ni1 107.45(11)
N1 C2 C3 110.28(15)
N1 C2 H2A 109.6
C3 C2 H2A 109.6
N1 C2 H2B 109.6
C3 C2 H2B 109.6
H2A C2 H2B 108.1
N4 C3 C2 104.92(15)
N4 C3 H3A 110.8
C2 C3 H3A 110.8
N4 C3 H3B 110.8
C2 C3 H3B 110.8
H3A C3 H3B 108.8
C5 N4 C3 123.31(16)
C5 N4 Ni1 118.94(13)
C3 N4 Ni1 117.54(12)
O1 C5 N4 129.13(18)
O1 C5 C6 121.77(17)
N4 C5 C6 109.08(16)
N7 C6 C8 119.98(17)
N7 C6 C5 111.30(15)
C8 C6 C5 128.67(17)
C6 N7 C11 122.67(15)
C6 N7 Ni1 118.03(12)
C11 N7 Ni1 119.30(13)
C6 C8 C9 118.27(17)
C6 C8 H8 120.9
C9 C8 H8 120.9
C10 C9 C8 120.55(17)
C10 C9 H9 119.7
C8 C9 H9 119.7
C11 C10 C9 118.08(17)
C11 C10 H10 121.0
C9 C10 H10 121.0
N7 C11 C10 120.42(17)
N7 C11 C12 111.62(15)
C10 C11 C12 127.92(16)
O2 C12 N13 127.81(17)
O2 C12 C11 120.74(16)
N13 C12 C11 111.38(15)
C12 N13 C14 113.93(15)
C12 N13 Ni1 114.48(12)
C14 N13 Ni1 130.19(11)
N13 C14 C15 115.00(15)
N13 C14 H14A 108.5
C15 C14 H14A 108.5
N13 C14 H14B 108.5
C15 C14 H14B 108.5
H14A C14 H14B 107.5
N16 C15 C14 116.01(15)
N16 C15 H15A 108.3
C14 C15 H15A 108.3
N16 C15 H15B 108.3
C14 C15 H15B 108.3
H15A C15 H15B 107.4
C32 N16 C15 109.08(14)
C32 N16 C17 106.59(14)
C15 N16 C17 106.93(14)
C32 N16 Ni2 118.69(12)
C15 N16 Ni2 111.02(11)
C17 N16 Ni2 103.70(11)
N16 C17 C18 110.13(15)
N16 C17 H17A 109.6
C18 C17 H17A 109.6
N16 C17 H17B 109.6
C18 C17 H17B 109.6
H17A C17 H17B 108.1
N19 C18 C17 104.88(15)
N19 C18 H18A 110.8
C17 C18 H18A 110.8
N19 C18 H18B 110.8
C17 C18 H18B 110.8
H18A C18 H18B 108.8
C20 N19 C18 122.18(16)
C20 N19 Ni2 119.27(13)
C18 N19 Ni2 118.28(12)
O3 C20 N19 127.72(18)
O3 C20 C21 123.22(16)
N19 C20 C21 109.06(16)
N22 C21 C23 119.89(18)
N22 C21 C20 110.99(16)
C23 C21 C20 129.10(17)
C26 N22 C21 122.80(17)
C26 N22 Ni2 118.95(13)
C21 N22 Ni2 118.16(13)
C21 C23 C24 118.43(18)
C21 C23 H23 120.8
C24 C23 H23 120.8
C23 C24 C25 120.29(18)
C23 C24 H24 119.9
C25 C24 H24 119.9
C26 C25 C24 118.18(18)
C26 C25 H25 120.9
C24 C25 H25 120.9
N22 C26 C25 120.33(17)
N22 C26 C27 111.63(16)
C25 C26 C27 128.00(17)
O4 C27 N28 127.79(18)
O4 C27 C26 120.02(17)
N28 C27 C26 112.17(16)
C27 N28 C29 114.44(15)
C27 N28 Ni2 114.01(12)
C29 N28 Ni2 130.98(12)
N28 C29 C30 114.29(15)
N28 C29 H29A 108.7
C30 C29 H29A 108.7
N28 C29 H29B 108.7
C30 C29 H29B 108.7
H29A C29 H29B 107.6
N1 C30 C29 115.81(15)
N1 C30 H30A 108.3
C29 C30 H30A 108.3
N1 C30 H30B 108.3
C29 C30 H30B 108.3
H30A C30 H30B 107.4
N1 C31 H31A 109.5
N1 C31 H31B 109.5
H31A C31 H31B 109.5
N1 C31 H31C 109.5
H31A C31 H31C 109.5
H31B C31 H31C 109.5
N16 C32 H32A 109.5
N16 C32 H32B 109.5
H32A C32 H32B 109.5
N16 C32 H32C 109.5
H32A C32 H32C 109.5
H32B C32 H32C 109.5
H1W1 O1W H1W2 105(3)
O2W' O2W H2W2 67.1
O2W' O2W H2W1 75.1
H2W2 O2W H2W1 112.2

loop_
_geom_bond_atom_site_label_1
_geom_bond_atom_site_label_2
_geom_bond_distance
Ni1 N7 1.8286(15)
Ni1 N4 1.8493(16)
Ni1 N13 1.9442(15)
Ni1 N1 1.9760(15)
Ni2 N22 1.8375(16)
Ni2 N19 1.8545(16)
Ni2 N28 1.9560(16)
Ni2 N16 1.9803(16)
O1 C5 1.249(2)
O2 C12 1.240(2)
O3 C20 1.245(2)
O4 C27 1.252(2)
N1 C30 1.488(2)
N1 C31 1.497(2)
N1 C2 1.506(2)
C2 C3 1.523(3)
C2 H2A 0.9900
C2 H2B 0.9900
C3 N4 1.463(2)
C3 H3A 0.9900
C3 H3B 0.9900
N4 C5 1.332(2)
C5 C6 1.501(3)
C6 N7 1.337(2)
C6 C8 1.388(3)
N7 C11 1.338(2)
C8 C9 1.396(3)
C8 H8 0.9500
C9 C10 1.393(3)
C9 H9 0.9500
C10 C11 1.384(2)
C10 H10 0.9500
C11 C12 1.498(2)
C12 N13 1.357(2)
N13 C14 1.468(2)
C14 C15 1.521(3)
C14 H14A 0.9900
C14 H14B 0.9900
C15 N16 1.503(2)
C15 H15A 0.9900
C15 H15B 0.9900
N16 C32 1.490(2)
N16 C17 1.510(2)
C17 C18 1.513(3)
C17 H17A 0.9900
C17 H17B 0.9900
C18 N19 1.462(2)
C18 H18A 0.9900
C18 H18B 0.9900
N19 C20 1.335(2)
C20 C21 1.505(3)
C21 N22 1.344(2)
C21 C23 1.385(3)
N22 C26 1.330(2)
C23 C24 1.394(3)
C23 H23 0.9500
C24 C25 1.399(3)
C24 H24 0.9500
C25 C26 1.385(3)
C25 H25 0.9500
C26 C27 1.498(3)
C27 N28 1.345(2)
N28 C29 1.467(2)
C29 C30 1.530(3)
C29 H29A 0.9900
C29 H29B 0.9900
C30 H30A 0.9900
C30 H30B 0.9900
C31 H31A 0.9800
C31 H31B 0.9800
C31 H31C 0.9800
C32 H32A 0.9800
C32 H32B 0.9800
C32 H32C 0.9800
O1W H1W1 0.74(3)
O1W H1W2 1.18(3)
O2W O2W' 1.641(8)
O2W H2W2 0.9091
O2W H2W1 0.9217

loop_
_geom_hbond_atom_site_label_D
_geom_hbond_atom_site_label_H
_geom_hbond_atom_site_label_A
_geom_hbond_distance_DH
_geom_hbond_distance_HA
_geom_hbond_distance_DA
_geom_hbond_angle_DHA
_geom_hbond_site_symmetry_A
O1W H1W1 O1 0.74(3) 2.02(3) 2.756(2) 176(3) .
O1W H1W2 O2W 1.18(3) 1.88(3) 2.920(3) 144(2) .
O2W H2W2 O4 0.91 1.84 2.745(2) 173.6 .
O2W H2W1 O3 0.92 1.84 2.762(2) 173.4 6_656

loop_
_geom_torsion_atom_site_label_1
_geom_torsion_atom_site_label_2
_geom_torsion_atom_site_label_3
_geom_torsion_atom_site_label_4
_geom_torsion
N7 Ni1 N1 C30 140.0(3)
N4 Ni1 N1 C30 138.35(14)
N13 Ni1 N1 C30 -46.10(14)
N7 Ni1 N1 C31 -99.5(3)
N4 Ni1 N1 C31 -101.16(12)
N13 Ni1 N1 C31 74.39(12)
N7 Ni1 N1 C2 16.7(4)
N4 Ni1 N1 C2 15.08(12)
N13 Ni1 N1 C2 -169.37(11)
C30 N1 C2 C3 -163.18(15)
C31 N1 C2 C3 79.99(18)
Ni1 N1 C2 C3 -34.61(18)
N1 C2 C3 N4 39.8(2)
C2 C3 N4 C5 156.78(18)
C2 C3 N4 Ni1 -28.6(2)
N7 Ni1 N4 C5 3.50(15)
N13 Ni1 N4 C5 19.1(4)
N1 Ni1 N4 C5 -176.84(16)
N7 Ni1 N4 C3 -171.39(16)
N13 Ni1 N4 C3 -155.8(2)
N1 Ni1 N4 C3 8.27(15)
C3 N4 C5 O1 -5.2(3)
Ni1 N4 C5 O1 -179.80(17)
C3 N4 C5 C6 172.88(17)
Ni1 N4 C5 C6 -1.7(2)
O1 C5 C6 N7 176.29(17)
N4 C5 C6 N7 -2.0(2)
O1 C5 C6 C8 -1.1(3)
N4 C5 C6 C8 -179.34(18)
C8 C6 N7 C11 1.8(3)
C5 C6 N7 C11 -175.83(16)
C8 C6 N7 Ni1 -177.44(13)
C5 C6 N7 Ni1 4.9(2)
N4 Ni1 N7 C6 -4.73(14)
N13 Ni1 N7 C6 179.42(14)
N1 Ni1 N7 C6 -6.4(4)
N4 Ni1 N7 C11 176.00(15)
N13 Ni1 N7 C11 0.15(14)
N1 Ni1 N7 C11 174.3(3)
N7 C6 C8 C9 -0.4(3)
C5 C6 C8 C9 176.78(18)
C6 C8 C9 C10 -1.2(3)
C8 C9 C10 C11 1.3(3)
C6 N7 C11 C10 -1.6(3)
Ni1 N7 C11 C10 177.62(13)
C6 N7 C11 C12 176.29(16)
Ni1 N7 C11 C12 -4.5(2)
C9 C10 C11 N7 0.0(3)
C9 C10 C11 C12 -177.51(17)
N7 C11 C12 O2 -169.13(16)
C10 C11 C12 O2 8.6(3)
N7 C11 C12 N13 8.0(2)
C10 C11 C12 N13 -174.28(18)
O2 C12 N13 C14 0.9(3)
C11 C12 N13 C14 -175.96(14)
O2 C12 N13 Ni1 168.85(15)
C11 C12 N13 Ni1 -8.04(18)
N7 Ni1 N13 C12 4.76(13)
N4 Ni1 N13 C12 -10.8(3)
N1 Ni1 N13 C12 -173.98(12)
N7 Ni1 N13 C14 170.26(16)
N4 Ni1 N13 C14 154.7(2)
N1 Ni1 N13 C14 -8.49(17)
C12 N13 C14 C15 -64.5(2)
Ni1 N13 C14 C15 129.99(15)
N13 C14 C15 N16 -63.8(2)
C14 C15 N16 C32 -81.30(19)
C14 C15 N16 C17 163.79(15)
C14 C15 N16 Ni2 51.31(18)
N22 Ni2 N16 C32 -157.8(3)
N19 Ni2 N16 C32 -147.62(14)
N28 Ni2 N16 C32 27.33(15)
N22 Ni2 N16 C15 74.7(3)
N19 Ni2 N16 C15 84.83(12)
N28 Ni2 N16 C15 -100.23(12)
N22 Ni2 N16 C17 -39.8(3)
N19 Ni2 N16 C17 -29.69(11)
N28 Ni2 N16 C17 145.26(11)
C32 N16 C17 C18 171.64(15)
C15 N16 C17 C18 -71.79(18)
Ni2 N16 C17 C18 45.61(16)
N16 C17 C18 N19 -39.0(2)
C17 C18 N19 C20 -160.00(17)
C17 C18 N19 Ni2 13.97(19)
N22 Ni2 N19 C20 1.26(14)
N28 Ni2 N19 C20 20.7(3)
N16 Ni2 N19 C20 -176.40(15)
N22 Ni2 N19 C18 -172.89(15)
N28 Ni2 N19 C18 -153.4(2)
N16 Ni2 N19 C18 9.45(14)
C18 N19 C20 O3 -2.8(3)
Ni2 N19 C20 O3 -176.70(16)
C18 N19 C20 C21 175.94(16)
Ni2 N19 C20 C21 2.0(2)
O3 C20 C21 N22 173.26(17)
N19 C20 C21 N22 -5.5(2)
O3 C20 C21 C23 -5.1(3)
N19 C20 C21 C23 176.10(19)
C23 C21 N22 C26 2.1(3)
C20 C21 N22 C26 -176.43(16)
C23 C21 N22 Ni2 -174.43(14)
C20 C21 N22 Ni2 7.0(2)
N19 Ni2 N22 C26 178.45(15)
N28 Ni2 N22 C26 3.84(14)
N16 Ni2 N22 C26 -171.3(2)
N19 Ni2 N22 C21 -4.88(14)
N28 Ni2 N22 C21 -179.48(15)
N16 Ni2 N22 C21 5.3(4)
N22 C21 C23 C24 0.3(3)
C20 C21 C23 C24 178.53(18)
C21 C23 C24 C25 -2.2(3)
C23 C24 C25 C26 1.8(3)
C21 N22 C26 C25 -2.5(3)
Ni2 N22 C26 C25 173.98(14)
C21 N22 C26 C27 175.41(16)
Ni2 N22 C26 C27 -8.1(2)
C24 C25 C26 N22 0.5(3)
C24 C25 C26 C27 -177.03(18)
N22 C26 C27 O4 -169.87(17)
C25 C26 C27 O4 7.9(3)
N22 C26 C27 N28 9.1(2)
C25 C26 C27 N28 -173.12(18)
O4 C27 N28 C29 0.2(3)
C26 C27 N28 C29 -178.70(15)
O4 C27 N28 Ni2 172.56(16)
C26 C27 N28 Ni2 -6.4(2)
N22 Ni2 N28 C27 1.88(13)
N19 Ni2 N28 C27 -17.6(3)
N16 Ni2 N28 C27 -179.30(13)
N22 Ni2 N28 C29 172.63(17)
N19 Ni2 N28 C29 153.2(2)
N16 Ni2 N28 C29 -8.55(18)
C27 N28 C29 C30 -108.16(19)
Ni2 N28 C29 C30 81.1(2)
C31 N1 C30 C29 -175.87(15)
C2 N1 C30 C29 66.51(19)
Ni1 N1 C30 C29 -56.04(19)
N28 C29 C30 N1 46.2(2)
